data_2017015
loop_
_publ_author_name
'Ramos Silva, Manuela'
'Moreira, V\^ania M.'
'Cardoso, Cl\'audia'
'Matos Beja, Ana'
'Salvador, Jorge A. R.'

_publ_section_title
;
 3-Oxoandrosta-4,6-dien-17\b-yl
 2-methyl-1<i>H</i>-imidazole-1-carboxylate and
 3-oxo-5\a-androst-17\b-yl 2-methyl-1<i>H</i>-imidazole-1-carboxylate:
 C---H&#x00B7;&#x00B7;&#x00B7;\p and \p--\p intermolecular interactions
;
_journal_coeditor_code SF3097
_journal_issue 3
_journal_name_full 'Acta Crystallographica Section C'
_journal_page_first o88
_journal_page_last o91
_journal_paper_doi 10.1107/S0108270109003278
_journal_volume 65
_journal_year 2009
_chemical_formula_iupac 'C24 H34 N2 O3'
_chemical_formula_moiety 'C24 H34 N2 O3'
_chemical_formula_sum 'C24 H34 N2 O3'
_chemical_formula_weight 398.53
_chemical_name_systematic
;
3-oxo-5\a-androst-17\b-yl 2-methyl-1<i>H</i>-imidazole-1-carboxylate
;
_space_group_IT_number 19
_symmetry_cell_setting orthorhombic
_symmetry_space_group_name_Hall 'P 2ac 2ab'
_symmetry_space_group_name_H-M 'P 21 21 21'
_atom_sites_solution_hydrogens geom
_atom_sites_solution_primary direct
_atom_sites_solution_secondary difmap
_audit_creation_method SHELXL97
_cell_angle_alpha 90.00
_cell_angle_beta 90.00
_cell_angle_gamma 90.00
_cell_formula_units_Z 4
_cell_length_a 6.5828(2)
_cell_length_b 12.3368(5)
_cell_length_c 26.4702(10)
_cell_measurement_reflns_used 7266
_cell_measurement_temperature 293(2)
_cell_measurement_theta_max 9.06
_cell_measurement_theta_min 2.84
_cell_volume 2149.66(14)
_computing_cell_refinement 'SAINT (Bruker, 2003)'
_computing_data_collection 'SMART (Bruker, 2003)'
_computing_data_reduction 'SAINT (Bruker, 2003)'
_computing_molecular_graphics 'ORTEPII (Johnson, 1976)'
_computing_publication_material 'SHELXL97 (Sheldrick, 2008)'
_computing_structure_refinement 'SHELXL97 (Sheldrick, 2008)'
_computing_structure_solution 'SHELXS97 (Sheldrick, 2008)'
_diffrn_ambient_temperature 293(2)
_diffrn_measured_fraction_theta_full 1.000
_diffrn_measured_fraction_theta_max 0.998
_diffrn_measurement_device_type 'Bruker APEX CCD area-detector'
_diffrn_measurement_method '\f and \w'
_diffrn_radiation_monochromator graphite
_diffrn_radiation_source 'fine-focus sealed tube'
_diffrn_radiation_type MoK\a
_diffrn_radiation_wavelength 0.71073
_diffrn_reflns_av_R_equivalents 0.0434
_diffrn_reflns_av_sigmaI/netI 0.0225
_diffrn_reflns_limit_h_max 10
_diffrn_reflns_limit_h_min -10
_diffrn_reflns_limit_k_max 20
_diffrn_reflns_limit_k_min -20
_diffrn_reflns_limit_l_max 44
_diffrn_reflns_limit_l_min -43
_diffrn_reflns_number 65343
_diffrn_reflns_theta_full 25.50
_diffrn_reflns_theta_max 36.41
_diffrn_reflns_theta_min 1.82
_exptl_absorpt_coefficient_mu 0.081
_exptl_absorpt_correction_T_max 0.990
_exptl_absorpt_correction_T_min 0.963
_exptl_absorpt_correction_type multi-scan
_exptl_absorpt_process_details '(SADABS;  Sheldrick, 2000)'
_exptl_crystal_colour colourless
_exptl_crystal_density_diffrn 1.231
_exptl_crystal_density_method 'not measured'
_exptl_crystal_description prism
_exptl_crystal_F_000 864
_exptl_crystal_size_max 0.35
_exptl_crystal_size_mid 0.33
_exptl_crystal_size_min 0.13
_refine_diff_density_max 0.243
_refine_diff_density_min -0.157
_refine_ls_extinction_method none
_refine_ls_goodness_of_fit_ref 1.009
_refine_ls_hydrogen_treatment constr
_refine_ls_matrix_type full
_refine_ls_number_parameters 265
_refine_ls_number_reflns 5844
_refine_ls_number_restraints 0
_refine_ls_restrained_S_all 1.009
_refine_ls_R_factor_all 0.0820
_refine_ls_R_factor_gt 0.0458
_refine_ls_shift/su_max 0.000
_refine_ls_shift/su_mean 0.000
_refine_ls_structure_factor_coef Fsqd
_refine_ls_weighting_details 'calc w = 1/[\s^2^(Fo^2^)+(0.0787P)^2^+0.0680P] where P=(Fo^2^+2Fc^2^)/3'
_refine_ls_weighting_scheme calc
_refine_ls_wR_factor_gt 0.1216
_refine_ls_wR_factor_ref 0.1435
_reflns_number_gt 3709
_reflns_number_total 5844
_reflns_threshold_expression I>2\s(I)
_cod_data_source_file sf3097.cif
_cod_data_source_block II
_cod_database_code 2017015
_cod_database_fobs_code 2017015

loop_
_symmetry_equiv_pos_as_xyz
'x, y, z'
'-x+1/2, -y, z+1/2'
'x+1/2, -y+1/2, -z'
'-x, y+1/2, -z+1/2'

loop_
_atom_site_type_symbol
_atom_site_label
_atom_site_fract_x
_atom_site_fract_y
_atom_site_fract_z
_atom_site_U_iso_or_equiv
_atom_site_adp_type
_atom_site_calc_flag
_atom_site_refinement_flags
_atom_site_occupancy
_atom_site_disorder_assembly
_atom_site_disorder_group
C C1 0.6927(3) 0.36556(17) 0.06358(6) 0.0542(4) Uani d . 1 . .
H H1A 0.5853 0.4183 0.0587 0.065 Uiso calc R 1 . .
H H1B 0.6315 0.3004 0.0773 0.065 Uiso calc R 1 . .
C C2 0.7877(3) 0.3386(2) 0.01199(7) 0.0661(5) Uani d . 1 . .
H H2A 0.8711 0.2742 0.0155 0.079 Uiso calc R 1 . .
H H2B 0.6798 0.3221 -0.0118 0.079 Uiso calc R 1 . .
C C3 0.9150(3) 0.42797(19) -0.00912(6) 0.0574(4) Uani d . 1 . .
O O1 0.9051(3) 0.45238(18) -0.05317(5) 0.0878(6) Uani d . 1 . .
C C4 1.0521(3) 0.48505(18) 0.02740(6) 0.0568(4) Uani d . 1 . .
H H4A 1.0991 0.5521 0.0123 0.068 Uiso calc R 1 . .
H H4B 1.1700 0.4400 0.0339 0.068 Uiso calc R 1 . .
C C5 0.9465(2) 0.51067(13) 0.07767(5) 0.0427(3) Uani d . 1 . .
H H5 0.8368 0.5617 0.0698 0.051 Uiso calc R 1 . .
C C6 1.0890(3) 0.56926(15) 0.11358(6) 0.0525(4) Uani d . 1 . .
H H6A 1.1439 0.6329 0.0969 0.063 Uiso calc R 1 . .
H H6B 1.2017 0.5219 0.1221 0.063 Uiso calc R 1 . .
C C7 0.9812(3) 0.60347(14) 0.16173(6) 0.0509(4) Uani d . 1 . .
H H7A 0.8836 0.6599 0.1538 0.061 Uiso calc R 1 . .
H H7B 1.0799 0.6336 0.1850 0.061 Uiso calc R 1 . .
C C8 0.8707(2) 0.50910(12) 0.18743(5) 0.0384(3) Uani d . 1 . .
H H8 0.9725 0.4572 0.1995 0.046 Uiso calc R 1 . .
C C9 0.7298(2) 0.45053(12) 0.14965(5) 0.0389(3) Uani d . 1 . .
H H9 0.6333 0.5053 0.1377 0.047 Uiso calc R 1 . .
C C10 0.8449(2) 0.41053(12) 0.10200(5) 0.0394(3) Uani d . 1 . .
C C11 0.6013(3) 0.36189(15) 0.17507(6) 0.0556(4) Uani d . 1 . .
H H11A 0.5035 0.3344 0.1508 0.067 Uiso calc R 1 . .
H H11B 0.6894 0.3023 0.1846 0.067 Uiso calc R 1 . .
C C12 0.4873(3) 0.40188(17) 0.22213(6) 0.0560(4) Uani d . 1 . .
H H12A 0.3849 0.4542 0.2122 0.067 Uiso calc R 1 . .
H H12B 0.4191 0.3413 0.2382 0.067 Uiso calc R 1 . .
C C13 0.6330(2) 0.45403(12) 0.25950(5) 0.0410(3) Uani d . 1 . .
C C14 0.7452(2) 0.54683(12) 0.23240(5) 0.0399(3) Uani d . 1 . .
H H14 0.6392 0.5940 0.2185 0.048 Uiso calc R 1 . .
C C15 0.8458(3) 0.61154(17) 0.27524(6) 0.0566(4) Uani d . 1 . .
H H15A 0.8589 0.6874 0.2661 0.068 Uiso calc R 1 . .
H H15B 0.9794 0.5828 0.2830 0.068 Uiso calc R 1 . .
C C16 0.7006(3) 0.59749(16) 0.32057(6) 0.0562(4) Uani d . 1 . .
H H16A 0.7710 0.5658 0.3492 0.067 Uiso calc R 1 . .
H H16B 0.6435 0.6667 0.3307 0.067 Uiso calc R 1 . .
C C17 0.5339(2) 0.52113(13) 0.30119(5) 0.0443(3) Uani d . 1 . .
H H17 0.4234 0.5643 0.2867 0.053 Uiso calc R 1 . .
C C18 0.7786(3) 0.37114(16) 0.28266(7) 0.0607(5) Uani d . 1 . .
H H18A 0.7019 0.3136 0.2979 0.091 Uiso calc R 1 . .
H H18B 0.8606 0.4058 0.3079 0.091 Uiso calc R 1 . .
H H18C 0.8646 0.3420 0.2567 0.091 Uiso calc R 1 . .
C C19 1.0017(3) 0.32244(15) 0.11563(7) 0.0550(4) Uani d . 1 . .
H H19A 0.9323 0.2587 0.1273 0.082 Uiso calc R 1 . .
H H19B 1.0896 0.3489 0.1418 0.082 Uiso calc R 1 . .
H H19C 1.0809 0.3049 0.0863 0.082 Uiso calc R 1 . .
O O2 0.45134(17) 0.45028(9) 0.34049(4) 0.0472(3) Uani d . 1 . .
C C20 0.3007(2) 0.49158(13) 0.36725(6) 0.0450(3) Uani d . 1 . .
O O3 0.2285(2) 0.57953(12) 0.36235(5) 0.0703(4) Uani d . 1 . .
N N1 0.22526(18) 0.41767(11) 0.40297(5) 0.0431(3) Uani d . 1 . .
C C21 0.3021(2) 0.32076(13) 0.42121(6) 0.0447(3) Uani d . 1 . .
C C22 0.4980(3) 0.27103(16) 0.40548(8) 0.0627(5) Uani d . 1 . .
H H22A 0.5258 0.2091 0.4263 0.094 Uiso calc R 1 . .
H H22B 0.6053 0.3231 0.4092 0.094 Uiso calc R 1 . .
H H22C 0.4892 0.2488 0.3708 0.094 Uiso calc R 1 . .
N N2 0.1826(2) 0.28013(13) 0.45555(6) 0.0537(3) Uani d . 1 . .
C C23 0.0206(3) 0.35156(17) 0.45991(7) 0.0554(4) Uani d . 1 . .
H H23 -0.0893 0.3421 0.4815 0.066 Uiso calc R 1 . .
C C24 0.0445(2) 0.43571(16) 0.42877(6) 0.0538(4) Uani d . 1 . .
H H24 -0.0424 0.4946 0.4251 0.065 Uiso calc R 1 . .

loop_
_atom_site_aniso_label
_atom_site_aniso_U_11
_atom_site_aniso_U_22
_atom_site_aniso_U_33
_atom_site_aniso_U_12
_atom_site_aniso_U_13
_atom_site_aniso_U_23
C1 0.0480(7) 0.0706(11) 0.0439(8) -0.0188(8) 0.0028(6) -0.0106(7)
C2 0.0676(10) 0.0860(14) 0.0449(8) -0.0192(11) 0.0033(8) -0.0173(9)
C3 0.0477(7) 0.0854(13) 0.0390(7) -0.0025(8) 0.0047(6) -0.0035(8)
O1 0.0790(9) 0.1434(16) 0.0411(6) -0.0150(12) -0.0020(7) 0.0086(8)
C4 0.0514(8) 0.0771(12) 0.0419(7) -0.0131(9) 0.0059(6) 0.0055(7)
C5 0.0408(6) 0.0489(7) 0.0386(6) -0.0076(6) 0.0004(5) 0.0075(6)
C6 0.0500(7) 0.0590(10) 0.0484(8) -0.0232(7) 0.0042(6) 0.0037(7)
C7 0.0553(8) 0.0497(8) 0.0477(8) -0.0205(7) 0.0005(6) -0.0010(6)
C8 0.0364(5) 0.0408(7) 0.0379(6) -0.0068(5) -0.0011(5) 0.0020(5)
C9 0.0370(5) 0.0419(7) 0.0379(6) -0.0094(5) 0.0018(5) 0.0003(5)
C10 0.0386(5) 0.0429(7) 0.0367(6) -0.0080(5) 0.0008(5) 0.0008(5)
C11 0.0622(9) 0.0562(9) 0.0485(8) -0.0274(8) 0.0132(7) -0.0068(7)
C12 0.0536(8) 0.0669(10) 0.0476(8) -0.0229(8) 0.0127(7) -0.0043(7)
C13 0.0445(6) 0.0400(7) 0.0385(6) 0.0020(6) 0.0052(5) 0.0036(5)
C14 0.0424(6) 0.0389(6) 0.0383(6) -0.0021(6) -0.0020(5) 0.0013(5)
C15 0.0630(9) 0.0609(10) 0.0458(8) -0.0138(8) 0.0006(7) -0.0097(7)
C16 0.0713(10) 0.0531(9) 0.0442(8) 0.0000(9) 0.0042(8) -0.0069(7)
C17 0.0496(7) 0.0454(7) 0.0379(6) 0.0098(6) 0.0056(5) 0.0068(5)
C18 0.0720(10) 0.0541(9) 0.0560(9) 0.0234(9) 0.0162(9) 0.0151(8)
C19 0.0618(9) 0.0508(9) 0.0524(8) 0.0073(8) 0.0069(7) 0.0043(7)
O2 0.0533(6) 0.0469(5) 0.0413(5) 0.0138(5) 0.0109(4) 0.0085(4)
C20 0.0442(7) 0.0495(8) 0.0414(6) 0.0105(6) 0.0013(5) 0.0046(6)
O3 0.0721(8) 0.0633(8) 0.0754(9) 0.0332(7) 0.0260(7) 0.0229(7)
N1 0.0382(5) 0.0508(7) 0.0403(5) 0.0067(5) 0.0023(5) 0.0041(5)
C21 0.0439(6) 0.0452(7) 0.0449(7) 0.0026(6) -0.0013(6) 0.0035(6)
C22 0.0582(9) 0.0567(10) 0.0734(11) 0.0183(8) 0.0116(9) 0.0180(9)
N2 0.0517(7) 0.0560(8) 0.0533(7) -0.0033(6) 0.0014(6) 0.0089(6)
C23 0.0420(7) 0.0769(12) 0.0473(8) -0.0006(8) 0.0042(6) 0.0061(8)
C24 0.0410(7) 0.0715(11) 0.0489(8) 0.0127(7) 0.0055(6) 0.0065(8)

loop_
_atom_type_symbol
_atom_type_description
_atom_type_scat_dispersion_real
_atom_type_scat_dispersion_imag
_atom_type_scat_source
C C 0.0033 0.0016 'International Tables Vol C Tables 4.2.6.8 and 6.1.1.4'
H H 0.0000 0.0000 'International Tables Vol C Tables 4.2.6.8 and 6.1.1.4'
N N 0.0061 0.0033 'International Tables Vol C Tables 4.2.6.8 and 6.1.1.4'
O O 0.0106 0.0060 'International Tables Vol C Tables 4.2.6.8 and 6.1.1.4'

loop_
_geom_angle_atom_site_label_1
_geom_angle_atom_site_label_2
_geom_angle_atom_site_label_3
_geom_angle_site_symmetry_1
_geom_angle_site_symmetry_3
_geom_angle
_geom_angle_publ_flag
C10 C1 C2 . . 113.69(14) ?
C10 C1 H1A . . 108.8 ?
C2 C1 H1A . . 108.8 ?
C10 C1 H1B . . 108.8 ?
C2 C1 H1B . . 108.8 ?
H1A C1 H1B . . 107.7 ?
C3 C2 C1 . . 113.60(16) ?
C3 C2 H2A . . 108.8 ?
C1 C2 H2A . . 108.8 ?
C3 C2 H2B . . 108.8 ?
C1 C2 H2B . . 108.8 ?
H2A C2 H2B . . 107.7 ?
O1 C3 C2 . . 121.06(18) ?
O1 C3 C4 . . 122.60(19) ?
C2 C3 C4 . . 116.34(15) ?
C3 C4 C5 . . 112.56(13) ?
C3 C4 H4A . . 109.1 ?
C5 C4 H4A . . 109.1 ?
C3 C4 H4B . . 109.1 ?
C5 C4 H4B . . 109.1 ?
H4A C4 H4B . . 107.8 ?
C6 C5 C4 . . 111.18(12) ?
C6 C5 C10 . . 112.77(12) ?
C4 C5 C10 . . 113.13(14) ?
C6 C5 H5 . . 106.4 ?
C4 C5 H5 . . 106.4 ?
C10 C5 H5 . . 106.4 ?
C5 C6 C7 . . 111.63(13) ?
C5 C6 H6A . . 109.3 ?
C7 C6 H6A . . 109.3 ?
C5 C6 H6B . . 109.3 ?
C7 C6 H6B . . 109.3 ?
H6A C6 H6B . . 108.0 ?
C6 C7 C8 . . 112.55(14) ?
C6 C7 H7A . . 109.1 ?
C8 C7 H7A . . 109.1 ?
C6 C7 H7B . . 109.1 ?
C8 C7 H7B . . 109.1 ?
H7A C7 H7B . . 107.8 ?
C14 C8 C7 . . 111.88(13) ?
C14 C8 C9 . . 108.90(11) ?
C7 C8 C9 . . 110.69(11) ?
C14 C8 H8 . . 108.4 ?
C7 C8 H8 . . 108.4 ?
C9 C8 H8 . . 108.4 ?
C11 C9 C8 . . 112.32(12) ?
C11 C9 C10 . . 113.46(12) ?
C8 C9 C10 . . 112.47(11) ?
C11 C9 H9 . . 105.9 ?
C8 C9 H9 . . 105.9 ?
C10 C9 H9 . . 105.9 ?
C1 C10 C19 . . 109.76(14) ?
C1 C10 C5 . . 107.22(12) ?
C19 C10 C5 . . 111.78(12) ?
C1 C10 C9 . . 109.60(11) ?
C19 C10 C9 . . 111.15(12) ?
C5 C10 C9 . . 107.21(12) ?
C12 C11 C9 . . 113.29(14) ?
C12 C11 H11A . . 108.9 ?
C9 C11 H11A . . 108.9 ?
C12 C11 H11B . . 108.9 ?
C9 C11 H11B . . 108.9 ?
H11A C11 H11B . . 107.7 ?
C13 C12 C11 . . 110.82(13) ?
C13 C12 H12A . . 109.5 ?
C11 C12 H12A . . 109.5 ?
C13 C12 H12B . . 109.5 ?
C11 C12 H12B . . 109.5 ?
H12A C12 H12B . . 108.1 ?
C12 C13 C17 . . 115.46(13) ?
C12 C13 C18 . . 111.90(16) ?
C17 C13 C18 . . 109.93(12) ?
C12 C13 C14 . . 108.29(11) ?
C17 C13 C14 . . 97.97(12) ?
C18 C13 C14 . . 112.56(13) ?
C8 C14 C15 . . 120.14(12) ?
C8 C14 C13 . . 113.40(12) ?
C15 C14 C13 . . 104.43(12) ?
C8 C14 H14 . . 106.0 ?
C15 C14 H14 . . 106.0 ?
C13 C14 H14 . . 106.0 ?
C14 C15 C16 . . 104.37(14) ?
C14 C15 H15A . . 110.9 ?
C16 C15 H15A . . 110.9 ?
C14 C15 H15B . . 110.9 ?
C16 C15 H15B . . 110.9 ?
H15A C15 H15B . . 108.9 ?
C17 C16 C15 . . 104.59(12) ?
C17 C16 H16A . . 110.8 ?
C15 C16 H16A . . 110.8 ?
C17 C16 H16B . . 110.8 ?
C15 C16 H16B . . 110.8 ?
H16A C16 H16B . . 108.9 ?
O2 C17 C13 . . 110.42(12) ?
O2 C17 C16 . . 113.24(12) ?
C13 C17 C16 . . 105.59(13) ?
O2 C17 H17 . . 109.2 ?
C13 C17 H17 . . 109.2 ?
C16 C17 H17 . . 109.2 ?
C13 C18 H18A . . 109.5 ?
C13 C18 H18B . . 109.5 ?
H18A C18 H18B . . 109.5 ?
C13 C18 H18C . . 109.5 ?
H18A C18 H18C . . 109.5 ?
H18B C18 H18C . . 109.5 ?
C10 C19 H19A . . 109.5 ?
C10 C19 H19B . . 109.5 ?
H19A C19 H19B . . 109.5 ?
C10 C19 H19C . . 109.5 ?
H19A C19 H19C . . 109.5 ?
H19B C19 H19C . . 109.5 ?
C20 O2 C17 . . 115.44(12) ?
O3 C20 O2 . . 126.32(15) ?
O3 C20 N1 . . 121.56(14) ?
O2 C20 N1 . . 112.09(13) ?
C21 N1 C24 . . 106.25(13) ?
C21 N1 C20 . . 131.75(13) ?
C24 N1 C20 . . 121.98(14) ?
N2 C21 N1 . . 110.77(14) ?
N2 C21 C22 . . 124.08(15) ?
N1 C21 C22 . . 125.11(15) ?
C21 C22 H22A . . 109.5 ?
C21 C22 H22B . . 109.5 ?
H22A C22 H22B . . 109.5 ?
C21 C22 H22C . . 109.5 ?
H22A C22 H22C . . 109.5 ?
H22B C22 H22C . . 109.5 ?
C21 N2 C23 . . 106.13(14) ?
C24 C23 N2 . . 110.59(15) ?
C24 C23 H23 . . 124.7 ?
N2 C23 H23 . . 124.7 ?
C23 C24 N1 . . 106.25(15) ?
C23 C24 H24 . . 126.9 ?
N1 C24 H24 . . 126.9 ?

loop_
_geom_bond_atom_site_label_1
_geom_bond_atom_site_label_2
_geom_bond_site_symmetry_2
_geom_bond_distance
_geom_bond_publ_flag
C1 C10 . 1.532(2) ?
C1 C2 . 1.539(2) ?
C1 H1A . 0.9700 ?
C1 H1B . 0.9700 ?
C2 C3 . 1.493(3) ?
C2 H2A . 0.9700 ?
C2 H2B . 0.9700 ?
C3 O1 . 1.206(2) ?
C3 C4 . 1.498(2) ?
C4 C5 . 1.534(2) ?
C4 H4A . 0.9700 ?
C4 H4B . 0.9700 ?
C5 C6 . 1.519(2) ?
C5 C10 . 1.546(2) ?
C5 H5 . 0.9800 ?
C6 C7 . 1.519(2) ?
C6 H6A . 0.9700 ?
C6 H6B . 0.9700 ?
C7 C8 . 1.532(2) ?
C7 H7A . 0.9700 ?
C7 H7B . 0.9700 ?
C8 C14 . 1.5220(19) ?
C8 C9 . 1.5434(18) ?
C8 H8 . 0.9800 ?
C9 C11 . 1.538(2) ?
C9 C10 . 1.5517(19) ?
C9 H9 . 0.9800 ?
C10 C19 . 1.542(2) ?
C11 C12 . 1.536(2) ?
C11 H11A . 0.9700 ?
C11 H11B . 0.9700 ?
C12 C13 . 1.521(2) ?
C12 H12A . 0.9700 ?
C12 H12B . 0.9700 ?
C13 C17 . 1.526(2) ?
C13 C18 . 1.529(2) ?
C13 C14 . 1.539(2) ?
C14 C15 . 1.537(2) ?
C14 H14 . 0.9800 ?
C15 C16 . 1.544(3) ?
C15 H15A . 0.9700 ?
C15 H15B . 0.9700 ?
C16 C17 . 1.535(3) ?
C16 H16A . 0.9700 ?
C16 H16B . 0.9700 ?
C17 O2 . 1.4633(17) ?
C17 H17 . 0.9800 ?
C18 H18A . 0.9600 ?
C18 H18B . 0.9600 ?
C18 H18C . 0.9600 ?
C19 H19A . 0.9600 ?
C19 H19B . 0.9600 ?
C19 H19C . 0.9600 ?
O2 C20 . 1.3209(18) ?
C20 O3 . 1.192(2) ?
C20 N1 . 1.404(2) ?
N1 C21 . 1.385(2) ?
N1 C24 . 1.3896(19) ?
C21 N2 . 1.302(2) ?
C21 C22 . 1.487(2) ?
C22 H22A . 0.9600 ?
C22 H22B . 0.9600 ?
C22 H22C . 0.9600 ?
N2 C23 . 1.388(2) ?
C23 C24 . 1.335(3) ?
C23 H23 . 0.9300 ?
C24 H24 . 0.9300 ?

loop_
_geom_hbond_atom_site_label_D
_geom_hbond_atom_site_label_H
_geom_hbond_atom_site_label_A
_geom_hbond_site_symmetry_A
_geom_hbond_distance_DH
_geom_hbond_distance_HA
_geom_hbond_distance_DA
_geom_hbond_angle_DHA
C19 H19A O3 4_645 0.96 2.47 3.408(2) 167
C24 H24 O1 2_565 0.93 2.54 3.301(2) 139

loop_
_geom_torsion_atom_site_label_1
_geom_torsion_atom_site_label_2
_geom_torsion_atom_site_label_3
_geom_torsion_atom_site_label_4
_geom_torsion_site_symmetry_1
_geom_torsion_site_symmetry_2
_geom_torsion_site_symmetry_3
_geom_torsion_site_symmetry_4
_geom_torsion
_geom_torsion_publ_flag
C10 C1 C2 C3 . . . . -49.3(2) ?
C1 C2 C3 O1 . . . . -137.2(2) ?
C1 C2 C3 C4 . . . . 42.3(3) ?
O1 C3 C4 C5 . . . . 135.6(2) ?
C2 C3 C4 C5 . . . . -43.9(3) ?
C3 C4 C5 C6 . . . . -179.53(16) ?
C3 C4 C5 C10 . . . . 52.4(2) ?
C4 C5 C6 C7 . . . . 175.19(15) ?
C10 C5 C6 C7 . . . . -56.53(19) ?
C5 C6 C7 C8 . . . . 52.86(19) ?
C6 C7 C8 C14 . . . . -173.95(13) ?
C6 C7 C8 C9 . . . . -52.30(18) ?
C14 C8 C9 C11 . . . . -51.36(17) ?
C7 C8 C9 C11 . . . . -174.74(14) ?
C14 C8 C9 C10 . . . . 179.17(12) ?
C7 C8 C9 C10 . . . . 55.79(17) ?
C2 C1 C10 C19 . . . . -65.8(2) ?
C2 C1 C10 C5 . . . . 55.8(2) ?
C2 C1 C10 C9 . . . . 171.83(16) ?
C6 C5 C10 C1 . . . . 175.14(13) ?
C4 C5 C10 C1 . . . . -57.61(17) ?
C6 C5 C10 C19 . . . . -64.52(17) ?
C4 C5 C10 C19 . . . . 62.73(17) ?
C6 C5 C10 C9 . . . . 57.52(16) ?
C4 C5 C10 C9 . . . . -175.23(12) ?
C11 C9 C10 C1 . . . . 57.80(18) ?
C8 C9 C10 C1 . . . . -173.32(13) ?
C11 C9 C10 C19 . . . . -63.71(17) ?
C8 C9 C10 C19 . . . . 65.17(16) ?
C11 C9 C10 C5 . . . . 173.86(13) ?
C8 C9 C10 C5 . . . . -57.27(15) ?
C8 C9 C11 C12 . . . . 51.2(2) ?
C10 C9 C11 C12 . . . . -179.88(14) ?
C9 C11 C12 C13 . . . . -54.1(2) ?
C11 C12 C13 C17 . . . . 165.49(14) ?
C11 C12 C13 C18 . . . . -67.76(18) ?
C11 C12 C13 C14 . . . . 56.88(19) ?
C7 C8 C14 C15 . . . . -55.13(18) ?
C9 C8 C14 C15 . . . . -177.80(14) ?
C7 C8 C14 C13 . . . . -179.55(12) ?
C9 C8 C14 C13 . . . . 57.78(15) ?
C12 C13 C14 C8 . . . . -61.15(16) ?
C17 C13 C14 C8 . . . . 178.62(12) ?
C18 C13 C14 C8 . . . . 63.10(16) ?
C12 C13 C14 C15 . . . . 166.30(14) ?
C17 C13 C14 C15 . . . . 46.07(14) ?
C18 C13 C14 C15 . . . . -69.45(17) ?
C8 C14 C15 C16 . . . . -159.56(14) ?
C13 C14 C15 C16 . . . . -30.98(18) ?
C14 C15 C16 C17 . . . . 2.86(19) ?
C12 C13 C17 O2 . . . . 78.11(16) ?
C18 C13 C17 O2 . . . . -49.63(17) ?
C14 C13 C17 O2 . . . . -167.20(12) ?
C12 C13 C17 C16 . . . . -159.15(14) ?
C18 C13 C17 C16 . . . . 73.11(16) ?
C14 C13 C17 C16 . . . . -44.46(14) ?
C15 C16 C17 O2 . . . . 147.51(14) ?
C15 C16 C17 C13 . . . . 26.58(17) ?
C13 C17 O2 C20 . . . . -155.21(13) ?
C16 C17 O2 C20 . . . . 86.63(17) ?
C17 O2 C20 O3 . . . . -0.2(3) ?
C17 O2 C20 N1 . . . . 178.00(13) ?
O3 C20 N1 C21 . . . . -167.68(17) ?
O2 C20 N1 C21 . . . . 14.0(2) ?
O3 C20 N1 C24 . . . . 10.3(3) ?
O2 C20 N1 C24 . . . . -168.00(14) ?
C24 N1 C21 N2 . . . . -0.07(19) ?
C20 N1 C21 N2 . . . . 178.18(16) ?
C24 N1 C21 C22 . . . . -177.93(17) ?
C20 N1 C21 C22 . . . . 0.3(3) ?
N1 C21 N2 C23 . . . . 0.58(19) ?
C22 C21 N2 C23 . . . . 178.47(16) ?
C21 N2 C23 C24 . . . . -0.9(2) ?
N2 C23 C24 N1 . . . . 0.9(2) ?
C21 N1 C24 C23 . . . . -0.49(19) ?
C20 N1 C24 C23 . . . . -178.96(15) ?

loop_
_cod_related_entry_id
_cod_related_entry_database
_cod_related_entry_code
1 ChemSpider 30654148
